data_9009940
loop_
_publ_author_name
'Furubayashi, T.'
'Matsumoto, T.'
'Hagino, T.'
'Nagata, S.'

_publ_section_title
;Structural and magnetic studies of metal-insulator transition in thiospinel
 CuIr2S4 Sample: T = 10 K, low temperature form
;
_journal_name_full 'Journal of the Physical Society of Japan'
_journal_page_first 3333
_journal_page_last 3339
_journal_paper_doi 10.1143/JPSJ.63.3333
_journal_volume 63
_journal_year 1994
_chemical_formula_sum 'Cu Ir2 S4'
_chemical_name_mineral Cuproiridsite
_space_group_IT_number 141
_symmetry_space_group_name_Hall 'I 4bw 2bw -1bw'
_symmetry_space_group_name_H-M 'I 41/a m d :1'
_cell_angle_alpha 90
_cell_angle_beta 90
_cell_angle_gamma 90
_cell_length_a 6.8645
_cell_length_b 6.8645
_cell_length_c 10.0257
_cell_formula_units_Z 4
_cell_volume 472.425
_database_code_amcsd 0014172
_diffrn_ambient_temperature 10
_exptl_crystal_density_diffrn 8.102
_cod_original_sg_symbol_H-M 'I 41/a m d'
_cod_database_code 9009940

loop_
_space_group_symop_operation_xyz
x,y,z
1/2+x,1/2+y,1/2+z
-y,1/2-x,1/4+z
1/2-y,-x,3/4+z
1/2+y,1/2+x,1/2-z
+y,+x,-z
1/2+y,1/2-x,1/2-z
+y,-x,-z
-y,1/2+x,1/4+z
1/2-y,+x,3/4+z
1/2+x,1/2-y,1/2+z
+x,-y,+z
1/2-x,y,3/4-z
-x,1/2+y,1/4-z
1/2+x,y,3/4-z
+x,1/2+y,1/4-z
1/2-x,1/2-y,1/2+z
-x,-y,+z
1/2+y,x,3/4+z
+y,1/2+x,1/4+z
-y,-x,-z
1/2-y,1/2-x,1/2-z
-y,x,-z
1/2-y,1/2+x,1/2-z
1/2+y,-x,3/4+z
+y,1/2-x,1/4+z
-x,y,z
1/2-x,1/2+y,1/2+z
x,1/2-y,1/4-z
1/2+x,-y,3/4-z
-x,1/2-y,1/4-z
1/2-x,-y,3/4-z

loop_
_atom_site_label
_atom_site_fract_x
_atom_site_fract_y
_atom_site_fract_z
_atom_site_U_iso_or_equiv
Cu 0.00000 0.00000 0.00000 0.00380
Ir 0.00000 0.25000 0.62500 0.00507
S 0.00000 0.23800 0.39100 0.00380

loop_
_cod_related_entry_id
_cod_related_entry_database
_cod_related_entry_code
1 AMCSD 0014172
